data_8101078
loop_
_publ_author_name
'Mahjoub, Ahmed'
'Zantour, H\'edi'
'Masson, Serge'

_publ_section_title
;
Crystal structure of 1,3,5,7-tetrabenzyl-2,4,6,8,9,10-hexathia-tricyclo
[3.3.1.1^3,7^]decane, C~32~H~28~S~6~
;
_journal_issue 4
_journal_name_full 'Zeitschrift f\"ur Kristallographie - New Crystal Structures'
_journal_page_first 589
_journal_page_last 590
_journal_volume 216
_journal_year 2001
_chemical_formula_sum 'C32 H28 S6'
_chemical_formula_weight 604.90
_space_group_IT_number 14
_symmetry_cell_setting monoclinic
_symmetry_space_group_name_Hall '-P 2ybc'
_symmetry_space_group_name_H-M 'P 1 21/c 1'
_cell_angle_alpha 90.00
_cell_angle_beta 90.97(3)
_cell_angle_gamma 90.00
_cell_formula_units_Z 4
_cell_length_a 12.001(5)
_cell_length_b 14.599(6)
_cell_length_c 16.974(6)
_cell_measurement_temperature 296(2)
_cell_volume 2973.4(21)
_diffrn_ambient_temperature 296(2)
_exptl_crystal_density_diffrn 1.351
_refine_ls_R_factor_obs 0.0676
_refine_ls_wR_factor_obs 0.1560
_cod_depositor_comments
;
The following automatic conversions were performed:
'_symmetry_cell_setting' value 'Monoclinic' changed to 'monoclinic'
according to '/home/saulius/struct/CIF-dictionaries/cif_core.dic'
dictionary named 'cif_core.dic' version 2.4.1 from 2010-06-29.

Automatic conversion script
Id: cif_fix_enum 1527 2010-12-29 10:47:43Z saulius 
;
_cod_original_sg_symbol_H-M 'P 21/c'
_cod_database_code 8101078

loop_
_symmetry_equiv_pos_as_xyz
'x, y, z'
'-x, y+1/2, -z+1/2'
'-x, -y, -z'
'x, -y-1/2, z-1/2'

loop_
_atom_site_aniso_label
_atom_site_aniso_U_11
_atom_site_aniso_U_22
_atom_site_aniso_U_33
_atom_site_aniso_U_23
_atom_site_aniso_U_13
_atom_site_aniso_U_12
S1 0.0389(5) 0.0408(6) 0.0232(4) 0.0016(4) -0.0043(4) 0.0030(4)
S2 0.0432(5) 0.0378(5) 0.0277(5) -0.0049(4) -0.0030(4) 0.0035(4)
S3 0.0309(5) 0.0382(6) 0.0378(5) -0.0008(4) -0.0062(4) 0.0008(4)
S4 0.0347(5) 0.0483(6) 0.0218(4) -0.0024(4) -0.0024(3) -0.0052(4)
S5 0.0405(5) 0.0417(6) 0.0247(5) 0.0032(4) -0.0022(4) -0.0026(4)
S6 0.0359(5) 0.0359(5) 0.0301(5) -0.0032(4) -0.0012(4) 0.0031(4)
C1 0.037(2) 0.035(2) 0.028(2) -0.002(2) -0.0044(15) 0.004(2)
C2 0.036(2) 0.040(2) 0.019(2) 0.0007(15) -0.0071(14) 0.002(2)
C3 0.039(2) 0.039(2) 0.021(2) 0.002(2) -0.0040(15) 0.000(2)
C4 0.035(2) 0.033(2) 0.030(2) -0.001(2) -0.0029(14) 0.000(2)
C5 0.043(2) 0.038(2) 0.041(2) 0.004(2) -0.006(2) 0.011(2)
C6 0.041(2) 0.045(2) 0.036(2) 0.003(2) -0.008(2) 0.008(2)
C7 0.040(2) 0.067(3) 0.052(3) 0.005(2) -0.003(2) 0.002(2)
C8 0.043(3) 0.077(4) 0.066(3) -0.005(3) -0.013(2) -0.003(2)
C9 0.054(3) 0.085(4) 0.052(3) -0.011(2) -0.020(2) 0.009(3)
C10 0.063(3) 0.101(4) 0.039(2) 0.008(3) -0.011(2) 0.006(3)
C11 0.044(2) 0.076(3) 0.044(2) 0.014(2) -0.006(2) 0.001(2)
C12 0.040(2) 0.050(2) 0.026(2) 0.005(2) 0.003(2) 0.003(2)
C13 0.032(2) 0.059(3) 0.028(2) 0.006(2) 0.003(2) 0.001(2)
C14 0.041(2) 0.066(3) 0.042(2) 0.003(2) 0.002(2) 0.003(2)
C15 0.057(3) 0.069(3) 0.057(3) 0.000(2) 0.012(2) 0.012(2)
C16 0.048(3) 0.094(4) 0.068(3) 0.016(3) 0.003(2) 0.022(3)
C17 0.038(3) 0.122(5) 0.063(3) 0.006(3) -0.014(2) 0.011(3)
C18 0.043(2) 0.077(3) 0.051(3) -0.009(2) -0.005(2) -0.003(2)
C19 0.051(2) 0.050(2) 0.017(2) -0.003(2) -0.005(2) -0.001(2)
C20 0.048(2) 0.045(2) 0.018(2) -0.005(2) -0.004(2) -0.002(2)
C21 0.055(3) 0.062(3) 0.036(2) -0.006(2) -0.002(2) -0.006(2)
C22 0.050(3) 0.097(4) 0.051(3) -0.007(3) 0.000(2) -0.024(3)
C23 0.091(4) 0.091(4) 0.047(3) 0.004(3) -0.006(3) -0.052(4)
C24 0.113(4) 0.049(3) 0.043(3) 0.006(2) -0.022(3) -0.012(3)
C25 0.064(3) 0.052(3) 0.030(2) 0.000(2) -0.014(2) -0.002(2)
C26 0.046(2) 0.034(2) 0.042(2) 0.001(2) -0.002(2) 0.002(2)
C27 0.038(2) 0.036(2) 0.052(2) 0.010(2) -0.007(2) -0.002(2)
C28 0.047(2) 0.053(3) 0.051(2) 0.016(2) -0.009(2) -0.007(2)
C29 0.069(3) 0.063(3) 0.061(3) 0.018(2) 0.009(2) -0.005(3)
C30 0.064(3) 0.084(4) 0.101(4) 0.029(3) 0.026(3) -0.002(3)
C31 0.039(3) 0.117(5) 0.112(5) 0.045(4) -0.006(3) -0.016(3)
C32 0.039(2) 0.082(4) 0.077(3) 0.021(3) -0.017(2) -0.012(2)

loop_
_atom_site_label
_atom_site_type_symbol
_atom_site_fract_x
_atom_site_fract_y
_atom_site_fract_z
_atom_site_U_iso_or_equiv
_atom_site_thermal_displace_type
_atom_site_occupancy
_atom_site_calc_flag
_atom_site_refinement_flags
_atom_site_disorder_group
S1 S 0.48121(7) 0.26036(6) 0.16645(5) 0.0344(3) Uani 1 d . .
S2 S 0.41635(8) 0.31991(7) 0.33052(5) 0.0363(3) Uani 1 d . .
S3 S 0.30886(7) 0.15210(6) 0.25548(5) 0.0357(3) Uani 1 d . .
S4 S 0.64568(7) 0.24272(7) 0.30357(5) 0.0350(3) Uani 1 d . .
S5 S 0.47393(8) 0.13061(7) 0.39137(5) 0.0356(3) Uani 1 d . .
S6 S 0.54154(7) 0.07355(6) 0.22838(5) 0.0340(2) Uani 1 d . .
C1 C 0.3712(3) 0.2637(2) 0.2391(2) 0.0336(8) Uani 1 d . .
C2 C 0.5882(3) 0.1902(3) 0.2148(2) 0.0319(8) Uani 1 d . .
C3 C 0.5258(3) 0.2442(2) 0.3675(2) 0.0331(8) Uani 1 d . .
C4 C 0.4259(3) 0.0866(2) 0.2964(2) 0.0324(8) Uani 1 d . .
C5 C 0.2799(3) 0.3288(3) 0.2070(2) 0.0409(9) Uani 1 d . .
H5A H 0.2254(3) 0.3372(3) 0.2480(2) 0.049 Uiso 1 calc R .
H5B H 0.3139(3) 0.3880(3) 0.1976(2) 0.049 Uiso 1 calc R .
C6 C 0.2179(3) 0.3003(3) 0.1321(2) 0.0408(9) Uani 1 d . .
C7 C 0.1167(3) 0.2559(3) 0.1365(3) 0.0530(11) Uani 1 d . .
H7 H 0.0882(3) 0.2411(3) 0.1854(3) 0.064 Uiso 1 calc R .
C8 C 0.0569(4) 0.2332(3) 0.0684(3) 0.0622(13) Uani 1 d . .
H8 H -0.0113(4) 0.2033(3) 0.0722(3) 0.075 Uiso 1 calc R .
C9 C 0.0973(4) 0.2541(3) -0.0034(3) 0.0638(14) Uani 1 d . .
H9 H 0.0570(4) 0.2384(3) -0.0487(3) 0.077 Uiso 1 calc R .
C10 C 0.1975(4) 0.2983(4) -0.0095(3) 0.0677(14) Uani 1 d . .
H10 H 0.2253(4) 0.3125(4) -0.0588(3) 0.081 Uiso 1 calc R .
C11 C 0.2574(4) 0.3219(3) 0.0580(2) 0.0547(11) Uani 1 d . .
H11 H 0.3249(4) 0.3527(3) 0.0536(2) 0.066 Uiso 1 calc R .
C12 C 0.6843(3) 0.1882(3) 0.1548(2) 0.0386(9) Uani 1 d . .
H12A H 0.6528(3) 0.1743(3) 0.1031(2) 0.046 Uiso 1 calc R .
H12B H 0.7167(3) 0.2489(3) 0.1522(2) 0.046 Uiso 1 calc R .
C13 C 0.7761(3) 0.1206(3) 0.1725(2) 0.0394(9) Uani 1 d . .
C14 C 0.7768(3) 0.0362(3) 0.1351(2) 0.0495(11) Uani 1 d . .
H14 H 0.7198(3) 0.0217(3) 0.0995(2) 0.059 Uiso 1 calc R .
C15 C 0.8610(4) -0.0269(3) 0.1497(3) 0.0608(12) Uani 1 d . .
H15 H 0.8605(4) -0.0829(3) 0.1235(3) 0.073 Uiso 1 calc R .
C16 C 0.9443(4) -0.0070(4) 0.2022(3) 0.0699(14) Uani 1 d . .
H16 H 0.9999(4) -0.0497(4) 0.2130(3) 0.084 Uiso 1 calc R .
C17 C 0.9458(4) 0.0771(4) 0.2394(3) 0.075(2) Uani 1 d . .
H17 H 1.0034(4) 0.0908(4) 0.2748(3) 0.090 Uiso 1 calc R .
C18 C 0.8634(3) 0.1412(3) 0.2250(3) 0.0570(12) Uani 1 d . .
H18 H 0.8659(3) 0.1977(3) 0.2501(3) 0.068 Uiso 1 calc R .
C19 C 0.5674(3) 0.2836(3) 0.4480(2) 0.0397(9) Uani 1 d . .
H19A H 0.5029(3) 0.3023(3) 0.4777(2) 0.048 Uiso 1 calc R .
H19B H 0.6040(3) 0.2348(3) 0.4772(2) 0.048 Uiso 1 calc R .
C20 C 0.6453(3) 0.3625(3) 0.4437(2) 0.0372(9) Uani 1 d . .
C21 C 0.7604(3) 0.3475(3) 0.4476(2) 0.0509(11) Uani 1 d . .
H21 H 0.7875(3) 0.2884(3) 0.4550(2) 0.061 Uiso 1 calc R .
C22 C 0.8337(4) 0.4193(4) 0.4406(3) 0.0660(14) Uani 1 d . .
H22 H 0.9100(4) 0.4083(4) 0.4433(3) 0.079 Uiso 1 calc R .
C23 C 0.7957(5) 0.5067(4) 0.4296(3) 0.076(2) Uani 1 d . .
H23 H 0.8458(5) 0.5547(4) 0.4237(3) 0.092 Uiso 1 calc R .
C24 C 0.6825(5) 0.5232(3) 0.4273(2) 0.0686(15) Uani 1 d . .
H24 H 0.6563(5) 0.5828(3) 0.4210(2) 0.082 Uiso 1 calc R .
C25 C 0.6075(4) 0.4513(3) 0.4343(2) 0.0487(10) Uani 1 d . .
H25 H 0.5313(4) 0.4630(3) 0.4326(2) 0.058 Uiso 1 calc R .
C26 C 0.3867(3) -0.0129(3) 0.3076(2) 0.0405(9) Uani 1 d . .
H26A H 0.3582(3) -0.0348(3) 0.2572(2) 0.049 Uiso 1 calc R .
H26B H 0.4515(3) -0.0497(3) 0.3211(2) 0.049 Uiso 1 calc R .
C27 C 0.2995(3) -0.0307(3) 0.3682(2) 0.0422(9) Uani 1 d . .
C28 C 0.3284(4) -0.0469(3) 0.4469(2) 0.0502(11) Uani 1 d . .
H28 H 0.4031(4) -0.0454(3) 0.4626(2) 0.060 Uiso 1 calc R .
C29 C 0.2483(4) -0.0652(3) 0.5016(3) 0.0644(13) Uani 1 d . .
H29 H 0.2688(4) -0.0743(3) 0.5541(3) 0.077 Uiso 1 calc R .
C30 C 0.1384(4) -0.0699(4) 0.4791(4) 0.083(2) Uani 1 d . .
H30 H 0.0842(4) -0.0830(4) 0.5159(4) 0.099 Uiso 1 calc R .
C31 C 0.1084(4) -0.0551(4) 0.4008(4) 0.090(2) Uani 1 d . .
H31 H 0.0339(4) -0.0580(4) 0.3851(4) 0.108 Uiso 1 calc R .
C32 C 0.1881(3) -0.0362(3) 0.3470(3) 0.0665(14) Uani 1 d . .
H32 H 0.1670(3) -0.0267(3) 0.2947(3) 0.080 Uiso 1 calc R .

loop_
_geom_bond_atom_site_label_1
_geom_bond_atom_site_label_2
_geom_bond_distance
_geom_bond_site_symmetry_2
_geom_bond_publ_flag
S1 C1 1.822(4) . ?
S1 C2 1.827(3) . ?
S2 C3 1.820(4) . ?
S2 C1 1.829(3) . ?
S3 C1 1.816(4) . ?
S3 C4 1.827(4) . ?
S4 C3 1.816(4) . ?
S4 C2 1.817(3) . ?
S5 C4 1.820(3) . ?
S5 C3 1.820(4) . ?
S6 C2 1.809(4) . ?
S6 C4 1.831(4) . ?
C1 C5 1.543(5) . ?
C2 C12 1.551(5) . ?
C3 C19 1.556(4) . ?
C4 C26 1.539(5) . ?
C5 C6 1.520(5) . ?
C6 C7 1.379(5) . ?
C6 C11 1.389(5) . ?
C7 C8 1.390(6) . ?
C8 C9 1.354(7) . ?
C9 C10 1.371(7) . ?
C10 C11 1.385(6) . ?
C12 C13 1.506(5) . ?
C13 C14 1.386(6) . ?
C13 C18 1.396(5) . ?
C14 C15 1.387(6) . ?
C15 C16 1.360(6) . ?
C16 C17 1.380(7) . ?
C17 C18 1.380(6) . ?
C19 C20 1.486(5) . ?
C20 C25 1.381(5) . ?
C20 C21 1.399(5) . ?
C21 C22 1.376(6) . ?
C22 C23 1.367(8) . ?
C23 C24 1.380(7) . ?
C24 C25 1.389(6) . ?
C26 C27 1.502(5) . ?
C27 C32 1.380(5) . ?
C27 C28 1.395(5) . ?
C28 C29 1.374(6) . ?
C29 C30 1.369(7) . ?
C30 C31 1.388(8) . ?
C31 C32 1.362(7) . ?

loop_
_cod_related_entry_id
_cod_related_entry_database
_cod_related_entry_code
1 ChemSpider 4401832
